data_1548162
loop_
_publ_author_name
'Jun Yuan'
'Tingting Sun'
'Xin He'
'Ke An'
'Jun Zhu'
'Liang Zhao'

_publ_section_title
;
 Synthesis of tetra- and octa-aurated heteroaryl complexes towards probing
 aromatic indoliums
;
_journal_name_full 'Nature Communications'
_journal_page_first 11489
_journal_paper_doi 10.1038/ncomms11489
_journal_volume 7
_journal_year 2016
_chemical_formula_sum 'C81 H65 Au4 B Cl3 F4 N P4'
_chemical_formula_weight 2157.25
_space_group_IT_number 14
_symmetry_cell_setting monoclinic
_symmetry_space_group_name_Hall '-P 2yn'
_symmetry_space_group_name_H-M 'P 1 21/n 1'
_atom_sites_solution_hydrogens geom
_atom_sites_solution_primary direct
_atom_sites_solution_secondary difmap
_cell_angle_alpha 90.00
_cell_angle_beta 101.80(3)
_cell_angle_gamma 90.00
_cell_formula_units_Z 4
_cell_length_a 17.579(4)
_cell_length_b 17.158(3)
_cell_length_c 25.460(5)
_cell_measurement_reflns_used 25162
_cell_measurement_temperature 173(2)
_cell_measurement_theta_max 31.5401
_cell_measurement_theta_min 1.1833
_cell_volume 7517(3)
_computing_structure_refinement 'SHELXL-97 (Sheldrick, 1997)'
_computing_structure_solution 'SHELXS-97 (Sheldrick, 1990)'
_diffrn_ambient_temperature 173(2)
_diffrn_measured_fraction_theta_full 0.988
_diffrn_measured_fraction_theta_max 0.988
_diffrn_measurement_device_type CCD
_diffrn_radiation_monochromator graphite
_diffrn_radiation_source 'fine-focus sealed tube'
_diffrn_radiation_type MoK\a
_diffrn_radiation_wavelength 0.710747
_diffrn_reflns_av_R_equivalents 0.0882
_diffrn_reflns_av_sigmaI/netI 0.1227
_diffrn_reflns_limit_h_max 20
_diffrn_reflns_limit_h_min -20
_diffrn_reflns_limit_k_max 20
_diffrn_reflns_limit_k_min -13
_diffrn_reflns_limit_l_max 30
_diffrn_reflns_limit_l_min -30
_diffrn_reflns_number 28179
_diffrn_reflns_theta_full 25.01
_diffrn_reflns_theta_max 25.01
_diffrn_reflns_theta_min 1.63
_exptl_absorpt_coefficient_mu 8.028
_exptl_absorpt_correction_T_max 1.0000
_exptl_absorpt_correction_T_min 0.5624
_exptl_absorpt_correction_type multi-scan
_exptl_crystal_colour Colorless
_exptl_crystal_density_diffrn 1.906
_exptl_crystal_density_method 'not measured'
_exptl_crystal_description Prism
_exptl_crystal_F_000 4104
_exptl_crystal_size_max 0.24
_exptl_crystal_size_mid 0.22
_exptl_crystal_size_min 0.19
_refine_diff_density_max 2.380
_refine_diff_density_min -1.705
_refine_diff_density_rms 0.397
_refine_ls_extinction_method none
_refine_ls_goodness_of_fit_ref 1.205
_refine_ls_hydrogen_treatment constr
_refine_ls_matrix_type full
_refine_ls_number_parameters 361
_refine_ls_number_reflns 13083
_refine_ls_number_restraints 0
_refine_ls_restrained_S_all 1.205
_refine_ls_R_factor_all 0.1437
_refine_ls_R_factor_gt 0.1162
_refine_ls_shift/su_max 0.002
_refine_ls_shift/su_mean 0.000
_refine_ls_structure_factor_coef Fsqd
_refine_ls_weighting_details 'calc w=1/[\s^2^(Fo^2^)+(0.1034P)^2^+319.4179P] where P=(Fo^2^+2Fc^2^)/3'
_refine_ls_weighting_scheme calc
_refine_ls_wR_factor_gt 0.2724
_refine_ls_wR_factor_ref 0.3049
_reflns_number_gt 10544
_reflns_number_total 13083
_reflns_threshold_expression >2sigma(I)
_cod_data_source_file ncomms11489-1.cif
_cod_data_source_block 1
_cod_depositor_comments
;
The following automatic conversions were performed:

'_symmetry_cell_setting' value 'Monoclinic' changed to 'monoclinic'
according to the built-in table from CIF Core dictionary named
'cif_core.dic' version 2.4.1 from 2010-06-29.

'_exptl_absorpt_correction_type' value 'Multi-scan' changed to
'multi-scan' according to the built-in table from CIF Core dictionary
named 'cif_core.dic' version 2.4.1 from 2010-06-29.

'_refine_ls_hydrogen_treatment' value 'Constr' changed to 'constr'
according to the built-in table from CIF Core dictionary named
'cif_core.dic' version 2.4.1 from 2010-06-29.

Automatic conversion script
Id: cif_fix_values 5376 2017-05-30 11:51:03Z andrius 
;
_cod_original_sg_symbol_H-M P2(1)/n
_cod_database_code 1548162

loop_
_symmetry_equiv_pos_as_xyz
'x, y, z'
'-x+1/2, y+1/2, -z+1/2'
'-x, -y, -z'
'x-1/2, -y-1/2, z-1/2'

loop_
_atom_site_label
_atom_site_type_symbol
_atom_site_fract_x
_atom_site_fract_y
_atom_site_fract_z
_atom_site_U_iso_or_equiv
_atom_site_adp_type
_atom_site_occupancy
_atom_site_symmetry_multiplicity
_atom_site_calc_flag
_atom_site_refinement_flags
_atom_site_disorder_assembly
_atom_site_disorder_group
Au1 Au 0.20937(6) 1.42827(6) 0.67412(4) 0.0303(3) Uani 1 1 d . . .
Au2 Au 0.20530(6) 1.36755(6) 0.56887(4) 0.0316(3) Uani 1 1 d . . .
Au3 Au 0.39805(6) 1.44265(6) 0.63914(4) 0.0308(3) Uani 1 1 d . . .
Au4 Au 0.40839(6) 1.63788(6) 0.60994(4) 0.0350(3) Uani 1 1 d . . .
N1 N 0.2243(13) 1.4801(14) 0.5993(9) 0.040(2) Uani 1 1 d . . .
C1 C 0.3049(16) 1.5076(16) 0.6067(11) 0.040(2) Uani 1 1 d . . .
C2 C 0.3005(16) 1.5867(17) 0.5926(11) 0.040(2) Uani 1 1 d . . .
C3 C 0.2314(17) 1.6089(17) 0.5810(11) 0.040(2) Uani 1 1 d . . .
C4 C 0.2025(16) 1.6855(17) 0.5669(11) 0.040(2) Uani 1 1 d . . .
H4A H 0.2364 1.7266 0.5652 0.048 Uiso 1 1 calc R . .
C5 C 0.1189(16) 1.6978(17) 0.5553(11) 0.040(2) Uani 1 1 d . . .
H5A H 0.0996 1.7475 0.5462 0.048 Uiso 1 1 calc R . .
C6 C 0.0701(17) 1.6407(16) 0.5572(11) 0.040(2) Uani 1 1 d . . .
H6A H 0.0170 1.6505 0.5480 0.048 Uiso 1 1 calc R . .
C7 C 0.0961(16) 1.5640(17) 0.5732(11) 0.040(2) Uani 1 1 d . . .
H7AQ H 0.0597 1.5263 0.5774 0.048 Uiso 1 1 calc R . .
C8 C 0.1726(16) 1.5441(17) 0.5826(11) 0.040(2) Uani 1 1 d . . .
P1 P 0.1781(4) 1.3780(4) 0.7492(3) 0.0337(15) Uani 1 1 d . . .
C9 C 0.0853(9) 1.4200(11) 0.7568(8) 0.051(3) Uani 1 1 d G . .
C10 C 0.0711(10) 1.4976(10) 0.7423(8) 0.051(3) Uani 1 1 d G . .
H10A H 0.1077 1.5260 0.7287 0.061 Uiso 1 1 calc R . .
C11 C 0.0021(11) 1.5327(8) 0.7483(8) 0.051(3) Uani 1 1 d G . .
H11A H -0.0075 1.5846 0.7386 0.061 Uiso 1 1 calc R . .
C12 C -0.0527(9) 1.4902(11) 0.7687(8) 0.051(3) Uani 1 1 d G . .
H12A H -0.0988 1.5137 0.7727 0.061 Uiso 1 1 calc R . .
C13 C -0.0384(10) 1.4127(10) 0.7832(8) 0.051(3) Uani 1 1 d G . .
H13A H -0.0751 1.3842 0.7968 0.061 Uiso 1 1 calc R . .
C14 C 0.0305(11) 1.3776(8) 0.7772(8) 0.051(3) Uani 1 1 d G . .
H14A H 0.0401 1.3256 0.7868 0.061 Uiso 1 1 calc R . .
C15 C 0.2427(14) 1.3934(13) 0.8128(7) 0.072(5) Uani 1 1 d G . .
C16 C 0.3214(15) 1.3959(13) 0.8116(7) 0.072(5) Uani 1 1 d G . .
H16A H 0.3374 1.3930 0.7790 0.086 Uiso 1 1 calc R . .
C17 C 0.3763(12) 1.4025(13) 0.8592(9) 0.072(5) Uani 1 1 d G . .
H17A H 0.4289 1.4042 0.8584 0.086 Uiso 1 1 calc R . .
C18 C 0.3524(14) 1.4068(13) 0.9079(7) 0.072(5) Uani 1 1 d G . .
H18A H 0.3891 1.4113 0.9397 0.086 Uiso 1 1 calc R . .
C19 C 0.2737(15) 1.4044(13) 0.9090(7) 0.072(5) Uani 1 1 d G . .
H19A H 0.2578 1.4072 0.9416 0.086 Uiso 1 1 calc R . .
C20 C 0.2189(12) 1.3977(13) 0.8615(9) 0.072(5) Uani 1 1 d G . .
H20A H 0.1662 1.3961 0.8622 0.086 Uiso 1 1 calc R . .
C21 C 0.1666(10) 1.2720(7) 0.7457(6) 0.035(2) Uani 1 1 d G . .
C22 C 0.1958(10) 1.2218(9) 0.7879(5) 0.035(2) Uani 1 1 d G . .
H22A H 0.2201 1.2419 0.8210 0.042 Uiso 1 1 calc R . .
C23 C 0.1888(10) 1.1417(8) 0.7806(5) 0.035(2) Uani 1 1 d G . .
H23A H 0.2083 1.1081 0.8088 0.042 Uiso 1 1 calc R . .
C24 C 0.1525(10) 1.1117(7) 0.7311(6) 0.035(2) Uani 1 1 d G . .
H24A H 0.1478 1.0580 0.7262 0.042 Uiso 1 1 calc R . .
C25 C 0.1232(10) 1.1618(9) 0.6889(5) 0.035(2) Uani 1 1 d G . .
H25A H 0.0990 1.1417 0.6558 0.042 Uiso 1 1 calc R . .
C26 C 0.1303(10) 1.2419(8) 0.6962(5) 0.035(2) Uani 1 1 d G . .
H26A H 0.1107 1.2755 0.6680 0.042 Uiso 1 1 calc R . .
P2 P 0.1911(4) 1.2458(4) 0.5318(3) 0.0329(15) Uani 1 1 d . . .
C27 C 0.1858(12) 1.2446(11) 0.4588(6) 0.049(8) Uani 1 1 d G . .
C28 C 0.1891(13) 1.3157(9) 0.4331(9) 0.056(9) Uani 1 1 d G . .
H28A H 0.1927 1.3618 0.4526 0.068 Uiso 1 1 calc R . .
C29 C 0.1870(13) 1.3177(12) 0.3783(9) 0.079(12) Uani 1 1 d G . .
H29A H 0.1892 1.3652 0.3611 0.094 Uiso 1 1 calc R . .
C30 C 0.1816(12) 1.2487(15) 0.3491(6) 0.082(13) Uani 1 1 d G . .
H30A H 0.1802 1.2501 0.3124 0.099 Uiso 1 1 calc R . .
C31 C 0.1783(11) 1.1777(12) 0.3748(7) 0.056(9) Uani 1 1 d G . .
H31A H 0.1747 1.1315 0.3553 0.067 Uiso 1 1 calc R . .
C32 C 0.1804(11) 1.1756(9) 0.4297(7) 0.044(7) Uani 1 1 d G . .
H32A H 0.1782 1.1281 0.4469 0.053 Uiso 1 1 calc R . .
C33 C 0.2755(9) 1.1840(12) 0.5590(8) 0.053(3) Uani 1 1 d G . .
C34 C 0.3422(11) 1.1897(11) 0.5379(7) 0.053(3) Uani 1 1 d G . .
H34A H 0.3429 1.2223 0.5088 0.064 Uiso 1 1 calc R . .
C35 C 0.4080(9) 1.1468(13) 0.5603(8) 0.053(3) Uani 1 1 d G . .
H35A H 0.4526 1.1507 0.5461 0.064 Uiso 1 1 calc R . .
C36 C 0.4070(9) 1.0982(12) 0.6038(8) 0.053(3) Uani 1 1 d G . .
H36A H 0.4510 1.0695 0.6187 0.064 Uiso 1 1 calc R . .
C37 C 0.3403(11) 1.0924(11) 0.6249(7) 0.053(3) Uani 1 1 d G . .
H37A H 0.3396 1.0599 0.6540 0.064 Uiso 1 1 calc R . .
C38 C 0.2746(9) 1.1353(13) 0.6025(8) 0.053(3) Uani 1 1 d G . .
H38A H 0.2299 1.1314 0.6167 0.064 Uiso 1 1 calc R . .
C39 C 0.1054(8) 1.1939(10) 0.5431(8) 0.045(3) Uani 1 1 d G . .
C40 C 0.0428(10) 1.2375(8) 0.5523(8) 0.045(3) Uani 1 1 d G . .
H40A H 0.0458 1.2916 0.5533 0.054 Uiso 1 1 calc R . .
C41 C -0.0243(8) 1.2003(10) 0.5600(8) 0.045(3) Uani 1 1 d G . .
H41A H -0.0662 1.2295 0.5662 0.054 Uiso 1 1 calc R . .
C42 C -0.0288(8) 1.1194(10) 0.5585(8) 0.045(3) Uani 1 1 d G . .
H42A H -0.0737 1.0945 0.5637 0.054 Uiso 1 1 calc R . .
C43 C 0.0338(10) 1.0758(8) 0.5493(8) 0.045(3) Uani 1 1 d G . .
H43A H 0.0307 1.0217 0.5483 0.054 Uiso 1 1 calc R . .
C44 C 0.1008(8) 1.1130(10) 0.5416(8) 0.045(3) Uani 1 1 d G . .
H44A H 0.1427 1.0838 0.5354 0.054 Uiso 1 1 calc R . .
P3 P 0.4978(4) 1.3620(4) 0.6790(3) 0.0375(16) Uani 1 1 d . . .
C45 C 0.5362(12) 1.2995(13) 0.6327(8) 0.066(4) Uani 1 1 d G . .
C46 C 0.5468(13) 1.3354(11) 0.5858(9) 0.066(4) Uani 1 1 d G . .
H46A H 0.5265 1.3848 0.5769 0.080 Uiso 1 1 calc R . .
C47 C 0.5880(13) 1.2975(13) 0.5522(7) 0.066(4) Uani 1 1 d G . .
H47A H 0.5951 1.3215 0.5208 0.080 Uiso 1 1 calc R . .
C48 C 0.6184(12) 1.2236(13) 0.5655(8) 0.066(4) Uani 1 1 d G . .
H48A H 0.6459 1.1982 0.5430 0.080 Uiso 1 1 calc R . .
C49 C 0.6077(13) 1.1877(11) 0.6124(9) 0.066(4) Uani 1 1 d G . .
H49A H 0.6281 1.1383 0.6213 0.080 Uiso 1 1 calc R . .
C50 C 0.5666(13) 1.2257(13) 0.6460(7) 0.066(4) Uani 1 1 d G . .
H50A H 0.5595 1.2017 0.6774 0.080 Uiso 1 1 calc R . .
C51 C 0.4618(10) 1.2947(11) 0.7260(7) 0.046(3) Uani 1 1 d G . .
C52 C 0.3917(10) 1.2568(11) 0.7072(6) 0.046(3) Uani 1 1 d G . .
H52A H 0.3657 1.2634 0.6718 0.055 Uiso 1 1 calc R . .
C53 C 0.3603(8) 1.2088(11) 0.7414(7) 0.046(3) Uani 1 1 d G . .
H53A H 0.3134 1.1834 0.7288 0.055 Uiso 1 1 calc R . .
C54 C 0.3991(10) 1.1989(11) 0.7943(7) 0.046(3) Uani 1 1 d G . .
H54A H 0.3781 1.1668 0.8171 0.055 Uiso 1 1 calc R . .
C55 C 0.4692(10) 1.2369(11) 0.8130(6) 0.046(3) Uani 1 1 d G . .
H55A H 0.4952 1.2302 0.8484 0.055 Uiso 1 1 calc R . .
C56 C 0.5006(9) 1.2848(11) 0.7789(7) 0.046(3) Uani 1 1 d G . .
H56A H 0.5475 1.3102 0.7914 0.055 Uiso 1 1 calc R . .
C57 C 0.5839(9) 1.4100(11) 0.7177(7) 0.052(3) Uani 1 1 d G . .
C58 C 0.6590(11) 1.3902(10) 0.7134(7) 0.052(3) Uani 1 1 d G . .
H58A H 0.6671 1.3514 0.6897 0.063 Uiso 1 1 calc R . .
C59 C 0.7221(8) 1.4283(12) 0.7447(8) 0.052(3) Uani 1 1 d G . .
H59A H 0.7724 1.4151 0.7418 0.063 Uiso 1 1 calc R . .
C60 C 0.7101(9) 1.4863(11) 0.7803(7) 0.052(3) Uani 1 1 d G . .
H60A H 0.7523 1.5118 0.8012 0.063 Uiso 1 1 calc R . .
C61 C 0.6349(11) 1.5061(10) 0.7846(7) 0.052(3) Uani 1 1 d G . .
H61A H 0.6269 1.5449 0.8084 0.063 Uiso 1 1 calc R . .
C62 C 0.5718(8) 1.4680(12) 0.7533(8) 0.052(3) Uani 1 1 d G . .
H62A H 0.5215 1.4813 0.7562 0.063 Uiso 1 1 calc R . .
P4 P 0.5291(4) 1.6866(4) 0.6249(3) 0.0339(15) Uani 1 1 d . . .
C63 C 0.5796(11) 1.6899(14) 0.6974(6) 0.056(3) Uani 1 1 d G . .
C64 C 0.5366(8) 1.6864(13) 0.7375(8) 0.056(3) Uani 1 1 d G . .
H64A H 0.4831 1.6790 0.7285 0.067 Uiso 1 1 calc R . .
C65 C 0.5736(11) 1.6939(14) 0.7910(7) 0.056(3) Uani 1 1 d G . .
H65A H 0.5449 1.6915 0.8178 0.067 Uiso 1 1 calc R . .
C66 C 0.6536(11) 1.7049(13) 0.8043(6) 0.056(3) Uani 1 1 d G . .
H66A H 0.6783 1.7099 0.8401 0.067 Uiso 1 1 calc R . .
C67 C 0.6965(8) 1.7084(13) 0.7642(8) 0.056(3) Uani 1 1 d G . .
H67A H 0.7501 1.7158 0.7732 0.067 Uiso 1 1 calc R . .
C68 C 0.6595(11) 1.7009(14) 0.7107(7) 0.056(3) Uani 1 1 d G . .
H68A H 0.6883 1.7033 0.6839 0.067 Uiso 1 1 calc R . .
C69 C 0.5875(11) 1.6262(10) 0.5916(7) 0.048(3) Uani 1 1 d G . .
C70 C 0.5899(10) 1.6430(10) 0.5386(7) 0.048(3) Uani 1 1 d G . .
H70A H 0.5652 1.6872 0.5223 0.058 Uiso 1 1 calc R . .
C71 C 0.6293(11) 1.5937(12) 0.5100(6) 0.048(3) Uani 1 1 d G . .
H71A H 0.6309 1.6050 0.4745 0.058 Uiso 1 1 calc R . .
C72 C 0.6663(10) 1.5275(10) 0.5344(7) 0.048(3) Uani 1 1 d G . .
H72A H 0.6926 1.4946 0.5152 0.058 Uiso 1 1 calc R . .
C73 C 0.6639(10) 1.5107(10) 0.5874(7) 0.048(3) Uani 1 1 d G . .
H73A H 0.6887 1.4665 0.6038 0.058 Uiso 1 1 calc R . .
C74 C 0.6245(11) 1.5600(11) 0.6161(6) 0.048(3) Uani 1 1 d G . .
H74A H 0.6230 1.5487 0.6516 0.058 Uiso 1 1 calc R . .
C75 C 0.5356(10) 1.7862(8) 0.6009(8) 0.044(3) Uani 1 1 d G . .
C76 C 0.6068(8) 1.8221(10) 0.6021(8) 0.044(3) Uani 1 1 d G . .
H76A H 0.6527 1.7954 0.6153 0.053 Uiso 1 1 calc R . .
C77 C 0.6094(8) 1.8981(10) 0.5836(8) 0.044(3) Uani 1 1 d G . .
H77A H 0.6570 1.9221 0.5844 0.053 Uiso 1 1 calc R . .
C78 C 0.5407(10) 1.9381(8) 0.5638(8) 0.044(3) Uani 1 1 d G . .
H78A H 0.5424 1.9889 0.5514 0.053 Uiso 1 1 calc R . .
C79 C 0.4695(8) 1.9021(10) 0.5626(8) 0.044(3) Uani 1 1 d G . .
H79A H 0.4236 1.9289 0.5494 0.053 Uiso 1 1 calc R . .
C80 C 0.4670(8) 1.8262(10) 0.5811(8) 0.044(3) Uani 1 1 d G . .
H80A H 0.4193 1.8021 0.5803 0.053 Uiso 1 1 calc R . .
Cl1 Cl 0.3756(8) 1.0003(8) 1.0643(7) 0.125(5) Uani 1 1 d . . .
Cl2 Cl 0.4630(8) 1.1173(9) 1.1311(5) 0.115(5) Uani 1 1 d . . .
Cl3 Cl 0.3050(8) 1.1498(7) 1.0804(5) 0.099(4) Uani 1 1 d . . .
C81 C 0.386(2) 1.102(2) 1.0731(13) 0.074(12) Uani 1 1 d . . .
H81A H 0.4027 1.1238 1.0418 0.089 Uiso 1 1 calc R . .
B1 B 0.2593(18) 1.437(3) 1.0537(15) 0.054(12) Uani 1 1 d . . .
F1 F 0.1948(16) 1.453(2) 1.0256(12) 0.140(13) Uani 1 1 d . . .
F2 F 0.239(2) 1.4501(17) 1.1017(10) 0.139(13) Uani 1 1 d . . .
F3 F 0.3107(14) 1.4873(12) 1.0418(16) 0.134(13) Uani 1 1 d . . .
F4 F 0.2853(13) 1.3673(12) 1.0559(11) 0.088(7) Uani 1 1 d . . .

loop_
_atom_site_aniso_label
_atom_site_aniso_U_11
_atom_site_aniso_U_22
_atom_site_aniso_U_33
_atom_site_aniso_U_23
_atom_site_aniso_U_13
_atom_site_aniso_U_12
Au1 0.0375(6) 0.0263(5) 0.0279(5) 0.0020(4) 0.0086(4) 0.0007(4)
Au2 0.0337(5) 0.0288(5) 0.0324(5) -0.0020(4) 0.0073(4) 0.0015(4)
Au3 0.0282(5) 0.0303(6) 0.0335(5) 0.0001(4) 0.0055(4) 0.0041(4)
Au4 0.0362(6) 0.0327(6) 0.0387(6) 0.0008(5) 0.0136(5) -0.0030(5)
N1 0.043(5) 0.037(5) 0.043(5) -0.020(4) 0.014(4) -0.004(4)
C1 0.043(5) 0.037(5) 0.043(5) -0.020(4) 0.014(4) -0.004(4)
C2 0.043(5) 0.037(5) 0.043(5) -0.020(4) 0.014(4) -0.004(4)
C3 0.043(5) 0.037(5) 0.043(5) -0.020(4) 0.014(4) -0.004(4)
C4 0.043(5) 0.037(5) 0.043(5) -0.020(4) 0.014(4) -0.004(4)
C5 0.043(5) 0.037(5) 0.043(5) -0.020(4) 0.014(4) -0.004(4)
C6 0.043(5) 0.037(5) 0.043(5) -0.020(4) 0.014(4) -0.004(4)
C7 0.043(5) 0.037(5) 0.043(5) -0.020(4) 0.014(4) -0.004(4)
C8 0.043(5) 0.037(5) 0.043(5) -0.020(4) 0.014(4) -0.004(4)
P1 0.045(4) 0.030(4) 0.027(3) 0.002(3) 0.009(3) -0.004(3)
C9 0.057(8) 0.045(8) 0.058(8) 0.006(6) 0.028(7) -0.008(6)
C10 0.057(8) 0.045(8) 0.058(8) 0.006(6) 0.028(7) -0.008(6)
C11 0.057(8) 0.045(8) 0.058(8) 0.006(6) 0.028(7) -0.008(6)
C12 0.057(8) 0.045(8) 0.058(8) 0.006(6) 0.028(7) -0.008(6)
C13 0.057(8) 0.045(8) 0.058(8) 0.006(6) 0.028(7) -0.008(6)
C14 0.057(8) 0.045(8) 0.058(8) 0.006(6) 0.028(7) -0.008(6)
C15 0.114(13) 0.040(8) 0.050(7) 0.001(7) -0.010(9) 0.000(10)
C16 0.114(13) 0.040(8) 0.050(7) 0.001(7) -0.010(9) 0.000(10)
C17 0.114(13) 0.040(8) 0.050(7) 0.001(7) -0.010(9) 0.000(10)
C18 0.114(13) 0.040(8) 0.050(7) 0.001(7) -0.010(9) 0.000(10)
C19 0.114(13) 0.040(8) 0.050(7) 0.001(7) -0.010(9) 0.000(10)
C20 0.114(13) 0.040(8) 0.050(7) 0.001(7) -0.010(9) 0.000(10)
C21 0.045(6) 0.036(6) 0.029(5) 0.001(5) 0.017(5) -0.001(5)
C22 0.045(6) 0.036(6) 0.029(5) 0.001(5) 0.017(5) -0.001(5)
C23 0.045(6) 0.036(6) 0.029(5) 0.001(5) 0.017(5) -0.001(5)
C24 0.045(6) 0.036(6) 0.029(5) 0.001(5) 0.017(5) -0.001(5)
C25 0.045(6) 0.036(6) 0.029(5) 0.001(5) 0.017(5) -0.001(5)
C26 0.045(6) 0.036(6) 0.029(5) 0.001(5) 0.017(5) -0.001(5)
P2 0.035(4) 0.030(4) 0.035(3) -0.014(3) 0.012(3) -0.002(3)
C27 0.039(16) 0.025(15) 0.08(2) -0.009(15) 0.013(16) 0.000(13)
C28 0.06(2) 0.07(2) 0.043(17) 0.001(17) 0.013(15) 0.005(18)
C29 0.06(2) 0.09(3) 0.10(3) -0.01(3) 0.05(2) -0.03(2)
C30 0.06(2) 0.12(4) 0.07(3) 0.02(3) 0.04(2) -0.03(3)
C31 0.026(14) 0.10(3) 0.040(16) -0.008(18) -0.003(12) -0.023(17)
C32 0.051(17) 0.044(17) 0.048(16) -0.009(14) 0.038(14) -0.005(14)
C33 0.046(7) 0.060(9) 0.052(8) -0.016(7) 0.009(6) -0.003(7)
C34 0.046(7) 0.060(9) 0.052(8) -0.016(7) 0.009(6) -0.003(7)
C35 0.046(7) 0.060(9) 0.052(8) -0.016(7) 0.009(6) -0.003(7)
C36 0.046(7) 0.060(9) 0.052(8) -0.016(7) 0.009(6) -0.003(7)
C37 0.046(7) 0.060(9) 0.052(8) -0.016(7) 0.009(6) -0.003(7)
C38 0.046(7) 0.060(9) 0.052(8) -0.016(7) 0.009(6) -0.003(7)
C39 0.038(6) 0.048(7) 0.050(7) -0.008(6) 0.008(5) -0.003(6)
C40 0.038(6) 0.048(7) 0.050(7) -0.008(6) 0.008(5) -0.003(6)
C41 0.038(6) 0.048(7) 0.050(7) -0.008(6) 0.008(5) -0.003(6)
C42 0.038(6) 0.048(7) 0.050(7) -0.008(6) 0.008(5) -0.003(6)
C43 0.038(6) 0.048(7) 0.050(7) -0.008(6) 0.008(5) -0.003(6)
C44 0.038(6) 0.048(7) 0.050(7) -0.008(6) 0.008(5) -0.003(6)
P3 0.031(4) 0.035(4) 0.048(4) 0.003(3) 0.010(3) 0.003(3)
C45 0.058(8) 0.076(11) 0.066(9) -0.038(9) 0.015(8) 0.007(8)
C46 0.058(8) 0.076(11) 0.066(9) -0.038(9) 0.015(8) 0.007(8)
C47 0.058(8) 0.076(11) 0.066(9) -0.038(9) 0.015(8) 0.007(8)
C48 0.058(8) 0.076(11) 0.066(9) -0.038(9) 0.015(8) 0.007(8)
C49 0.058(8) 0.076(11) 0.066(9) -0.038(9) 0.015(8) 0.007(8)
C50 0.058(8) 0.076(11) 0.066(9) -0.038(9) 0.015(8) 0.007(8)
C51 0.044(7) 0.036(7) 0.055(7) 0.001(6) 0.006(6) -0.003(6)
C52 0.044(7) 0.036(7) 0.055(7) 0.001(6) 0.006(6) -0.003(6)
C53 0.044(7) 0.036(7) 0.055(7) 0.001(6) 0.006(6) -0.003(6)
C54 0.044(7) 0.036(7) 0.055(7) 0.001(6) 0.006(6) -0.003(6)
C55 0.044(7) 0.036(7) 0.055(7) 0.001(6) 0.006(6) -0.003(6)
C56 0.044(7) 0.036(7) 0.055(7) 0.001(6) 0.006(6) -0.003(6)
C57 0.055(7) 0.041(7) 0.050(7) -0.003(6) -0.014(6) -0.002(6)
C58 0.055(7) 0.041(7) 0.050(7) -0.003(6) -0.014(6) -0.002(6)
C59 0.055(7) 0.041(7) 0.050(7) -0.003(6) -0.014(6) -0.002(6)
C60 0.055(7) 0.041(7) 0.050(7) -0.003(6) -0.014(6) -0.002(6)
C61 0.055(7) 0.041(7) 0.050(7) -0.003(6) -0.014(6) -0.002(6)
C62 0.055(7) 0.041(7) 0.050(7) -0.003(6) -0.014(6) -0.002(6)
P4 0.033(3) 0.031(4) 0.037(4) -0.006(3) 0.005(3) -0.007(3)
C63 0.055(8) 0.061(9) 0.048(7) 0.011(7) 0.007(6) 0.007(7)
C64 0.055(8) 0.061(9) 0.048(7) 0.011(7) 0.007(6) 0.007(7)
C65 0.055(8) 0.061(9) 0.048(7) 0.011(7) 0.007(6) 0.007(7)
C66 0.055(8) 0.061(9) 0.048(7) 0.011(7) 0.007(6) 0.007(7)
C67 0.055(8) 0.061(9) 0.048(7) 0.011(7) 0.007(6) 0.007(7)
C68 0.055(8) 0.061(9) 0.048(7) 0.011(7) 0.007(6) 0.007(7)
C69 0.031(6) 0.059(8) 0.059(8) -0.003(7) 0.020(6) 0.009(6)
C70 0.031(6) 0.059(8) 0.059(8) -0.003(7) 0.020(6) 0.009(6)
C71 0.031(6) 0.059(8) 0.059(8) -0.003(7) 0.020(6) 0.009(6)
C72 0.031(6) 0.059(8) 0.059(8) -0.003(7) 0.020(6) 0.009(6)
C73 0.031(6) 0.059(8) 0.059(8) -0.003(7) 0.020(6) 0.009(6)
C74 0.031(6) 0.059(8) 0.059(8) -0.003(7) 0.020(6) 0.009(6)
C75 0.043(6) 0.037(7) 0.053(7) -0.002(6) 0.013(6) -0.004(5)
C76 0.043(6) 0.037(7) 0.053(7) -0.002(6) 0.013(6) -0.004(5)
C77 0.043(6) 0.037(7) 0.053(7) -0.002(6) 0.013(6) -0.004(5)
C78 0.043(6) 0.037(7) 0.053(7) -0.002(6) 0.013(6) -0.004(5)
C79 0.043(6) 0.037(7) 0.053(7) -0.002(6) 0.013(6) -0.004(5)
C80 0.043(6) 0.037(7) 0.053(7) -0.002(6) 0.013(6) -0.004(5)
Cl1 0.088(9) 0.088(9) 0.188(15) -0.036(10) 0.006(9) -0.013(7)
Cl2 0.114(10) 0.119(11) 0.101(9) 0.008(8) -0.003(8) -0.031(9)
Cl3 0.106(9) 0.080(8) 0.118(10) 0.009(7) 0.044(8) -0.003(7)
C81 0.11(3) 0.08(3) 0.042(18) -0.003(19) 0.03(2) 0.04(2)
B1 0.020(15) 0.09(3) 0.06(2) -0.05(2) 0.021(15) -0.026(18)
F1 0.10(2) 0.18(3) 0.12(2) 0.06(2) -0.030(17) 0.07(2)
F2 0.26(4) 0.10(2) 0.064(15) 0.010(15) 0.05(2) 0.03(2)
F3 0.080(17) 0.030(11) 0.30(4) 0.023(18) 0.06(2) 0.000(11)
F4 0.080(15) 0.049(13) 0.14(2) 0.003(14) 0.044(15) -0.004(12)

loop_
_atom_type_symbol
_atom_type_description
_atom_type_scat_dispersion_real
_atom_type_scat_dispersion_imag
_atom_type_scat_source
C C 0.0033 0.0016 'International Tables Vol C Tables 4.2.6.8 and 6.1.1.4'
H H 0.0000 0.0000 'International Tables Vol C Tables 4.2.6.8 and 6.1.1.4'
B B 0.0013 0.0007 'International Tables Vol C Tables 4.2.6.8 and 6.1.1.4'
N N 0.0061 0.0033 'International Tables Vol C Tables 4.2.6.8 and 6.1.1.4'
F F 0.0171 0.0103 'International Tables Vol C Tables 4.2.6.8 and 6.1.1.4'
P P 0.1023 0.0942 'International Tables Vol C Tables 4.2.6.8 and 6.1.1.4'
Cl Cl 0.1484 0.1585 'International Tables Vol C Tables 4.2.6.8 and 6.1.1.4'
Au Au -2.0133 8.8022 'International Tables Vol C Tables 4.2.6.8 and 6.1.1.4'

loop_
_geom_angle_atom_site_label_1
_geom_angle_atom_site_label_2
_geom_angle_atom_site_label_3
_geom_angle
_geom_angle_site_symmetry_1
_geom_angle_site_symmetry_3
N1 Au1 P1 172.9(6) . .
N1 Au1 Au2 46.4(6) . .
P1 Au1 Au2 133.43(18) . .
N1 Au2 P2 175.8(7) . .
N1 Au2 Au1 48.9(7) . .
P2 Au2 Au1 134.37(18) . .
C1 Au3 P3 175.4(9) . .
C2 Au4 P4 175.6(7) . .
C1 N1 C8 109(2) . .
C1 N1 Au2 115.0(16) . .
C8 N1 Au2 123.8(17) . .
C1 N1 Au1 107.8(17) . .
C8 N1 Au1 113.1(17) . .
Au2 N1 Au1 84.7(9) . .
C2 C1 N1 106(2) . .
C2 C1 Au3 130(2) . .
N1 C1 Au3 124(2) . .
C3 C2 C1 111(3) . .
C3 C2 Au4 137(2) . .
C1 C2 Au4 111(2) . .
C2 C3 C4 128(3) . .
C2 C3 C8 114(3) . .
C4 C3 C8 118(3) . .
C3 C4 C5 119(3) . .
C6 C5 C4 122(3) . .
C5 C6 C7 122(3) . .
C8 C7 C6 122(3) . .
C7 C8 N1 142(3) . .
C7 C8 C3 118(3) . .
N1 C8 C3 100(2) . .
C15 P1 C21 103.5(9) . .
C15 P1 C9 105.1(11) . .
C21 P1 C9 107.7(9) . .
C15 P1 Au1 119.1(9) . .
C21 P1 Au1 112.4(6) . .
C9 P1 Au1 108.3(7) . .
C10 C9 C14 120.0 . .
C10 C9 P1 117.8(11) . .
C14 C9 P1 122.2(11) . .
C11 C10 C9 120.0 . .
C10 C11 C12 120.0 . .
C13 C12 C11 120.0 . .
C12 C13 C14 120.0 . .
C13 C14 C9 120.0 . .
C16 C15 C20 120.0 . .
C16 C15 P1 115.8(15) . .
C20 C15 P1 124.1(15) . .
C15 C16 C17 120.0 . .
C18 C17 C16 120.0 . .
C17 C18 C19 120.0 . .
C20 C19 C18 120.0 . .
C19 C20 C15 120.0 . .
C22 C21 C26 120.0 . .
C22 C21 P1 123.9(9) . .
C26 C21 P1 116.0(9) . .
C23 C22 C21 120.0 . .
C22 C23 C24 120.0 . .
C25 C24 C23 120.0 . .
C24 C25 C26 120.0 . .
C25 C26 C21 120.0 . .
C39 P2 C27 106.3(9) . .
C39 P2 C33 106.7(10) . .
C27 P2 C33 104.1(9) . .
C39 P2 Au2 113.9(7) . .
C27 P2 Au2 113.9(7) . .
C33 P2 Au2 111.1(7) . .
C28 C27 C32 120.0 . .
C28 C27 P2 117.8(11) . .
C32 C27 P2 122.1(11) . .
C29 C28 C27 120.0 . .
C30 C29 C28 120.0 . .
C29 C30 C31 120.0 . .
C32 C31 C30 120.0 . .
C31 C32 C27 120.0 . .
C34 C33 C38 120.0 . .
C34 C33 P2 119.5(12) . .
C38 C33 P2 120.4(12) . .
C33 C34 C35 120.0 . .
C34 C35 C36 120.0 . .
C35 C36 C37 120.0 . .
C38 C37 C36 120.0 . .
C37 C38 C33 120.0 . .
C40 C39 C44 120.0 . .
C40 C39 P2 118.1(10) . .
C44 C39 P2 121.9(10) . .
C41 C40 C39 120.0 . .
C42 C41 C40 120.0 . .
C41 C42 C43 120.0 . .
C42 C43 C44 120.0 . .
C43 C44 C39 120.0 . .
C45 P3 C57 103.8(10) . .
C45 P3 C51 105.6(11) . .
C57 P3 C51 106.6(9) . .
C45 P3 Au3 114.8(8) . .
C57 P3 Au3 116.1(7) . .
C51 P3 Au3 109.1(7) . .
C46 C45 C50 120.0 . .
C46 C45 P3 115.3(13) . .
C50 C45 P3 123.7(13) . .
C45 C46 C47 120.0 . .
C48 C47 C46 120.0 . .
C47 C48 C49 120.0 . .
C50 C49 C48 120.0 . .
C49 C50 C45 120.0 . .
C52 C51 C56 120.0 . .
C52 C51 P3 117.6(10) . .
C56 C51 P3 122.3(10) . .
C53 C52 C51 120.0 . .
C52 C53 C54 120.0 . .
C53 C54 C55 120.0 . .
C56 C55 C54 120.0 . .
C55 C56 C51 120.0 . .
C58 C57 C62 120.0 . .
C58 C57 P3 122.9(11) . .
C62 C57 P3 117.1(11) . .
C59 C58 C57 120.0 . .
C58 C59 C60 120.0 . .
C59 C60 C61 120.0 . .
C62 C61 C60 120.0 . .
C61 C62 C57 120.0 . .
C69 P4 C75 107.7(10) . .
C69 P4 C63 106.3(10) . .
C75 P4 C63 104.5(10) . .
C69 P4 Au4 108.6(7) . .
C75 P4 Au4 114.5(7) . .
C63 P4 Au4 114.8(7) . .
C64 C63 C68 120.0 . .
C64 C63 P4 120.1(11) . .
C68 C63 P4 119.7(11) . .
C65 C64 C63 120.0 . .
C64 C65 C66 120.0 . .
C67 C66 C65 120.0 . .
C66 C67 C68 120.0 . .
C67 C68 C63 120.0 . .
C70 C69 C74 120.0 . .
C70 C69 P4 118.2(11) . .
C74 C69 P4 121.6(11) . .
C71 C70 C69 120.0 . .
C70 C71 C72 120.0 . .
C73 C72 C71 120.0 . .
C74 C73 C72 120.0 . .
C73 C74 C69 120.0 . .
C76 C75 C80 120.0 . .
C76 C75 P4 121.7(10) . .
C80 C75 P4 118.3(10) . .
C75 C76 C77 120.0 . .
C78 C77 C76 120.0 . .
C77 C78 C79 120.0 . .
C80 C79 C78 120.0 . .
C79 C80 C75 120.0 . .
Cl3 C81 Cl1 115(3) . .
Cl3 C81 Cl2 110.5(19) . .
Cl1 C81 Cl2 107(2) . .
F1 B1 F4 121(3) . .
F1 B1 F3 108(4) . .
F4 B1 F3 111(3) . .
F1 B1 F2 96(3) . .
F4 B1 F2 106(4) . .
F3 B1 F2 114(3) . .

loop_
_geom_bond_atom_site_label_1
_geom_bond_atom_site_label_2
_geom_bond_distance
_geom_bond_site_symmetry_2
Au1 N1 2.17(2) .
Au1 P1 2.265(7) .
Au1 Au2 2.8622(15) .
Au2 N1 2.08(2) .
Au2 P2 2.285(7) .
Au3 C1 2.01(3) .
Au3 P3 2.300(7) .
Au4 C2 2.05(3) .
Au4 P4 2.240(7) .
N1 C1 1.47(3) .
N1 C8 1.44(4) .
C1 C2 1.40(4) .
C2 C3 1.25(4) .
C3 C4 1.43(4) .
C3 C8 1.53(4) .
C4 C5 1.45(4) .
C5 C6 1.31(4) .
C6 C7 1.43(4) .
C7 C8 1.36(4) .
P1 C15 1.797(16) .
P1 C21 1.831(13) .
P1 C9 1.830(16) .
C9 C10 1.3900 .
C9 C14 1.3900 .
C10 C11 1.3900 .
C11 C12 1.3900 .
C12 C13 1.3900 .
C13 C14 1.3900 .
C15 C16 1.3900 .
C15 C20 1.3900 .
C16 C17 1.3900 .
C17 C18 1.3900 .
C18 C19 1.3900 .
C19 C20 1.3900 .
C21 C22 1.3900 .
C21 C26 1.3900 .
C22 C23 1.3900 .
C23 C24 1.3900 .
C24 C25 1.3900 .
C25 C26 1.3900 .
P2 C39 1.824(14) .
P2 C27 1.841(15) .
P2 C33 1.841(16) .
C27 C28 1.3900 .
C27 C32 1.3900 .
C28 C29 1.3900 .
C29 C30 1.3900 .
C30 C31 1.3900 .
C31 C32 1.3900 .
C33 C34 1.3900 .
C33 C38 1.3900 .
C34 C35 1.3900 .
C35 C36 1.3900 .
C36 C37 1.3900 .
C37 C38 1.3900 .
C39 C40 1.3900 .
C39 C44 1.3900 .
C40 C41 1.3900 .
C41 C42 1.3900 .
C42 C43 1.3900 .
C43 C44 1.3900 .
P3 C45 1.821(15) .
P3 C57 1.825(15) .
P3 C51 1.864(15) .
C45 C46 1.3900 .
C45 C50 1.3900 .
C46 C47 1.3900 .
C47 C48 1.3900 .
C48 C49 1.3900 .
C49 C50 1.3900 .
C51 C52 1.3900 .
C51 C56 1.3900 .
C52 C53 1.3900 .
C53 C54 1.3900 .
C54 C55 1.3900 .
C55 C56 1.3900 .
C57 C58 1.3900 .
C57 C62 1.3900 .
C58 C59 1.3900 .
C59 C60 1.3900 .
C60 C61 1.3900 .
C61 C62 1.3900 .
P4 C69 1.790(14) .
P4 C75 1.825(14) .
P4 C63 1.878(15) .
C63 C64 1.3900 .
C63 C68 1.3900 .
C64 C65 1.3900 .
C65 C66 1.3900 .
C66 C67 1.3900 .
C67 C68 1.3900 .
C69 C70 1.3900 .
C69 C74 1.3900 .
C70 C71 1.3900 .
C71 C72 1.3900 .
C72 C73 1.3900 .
C73 C74 1.3900 .
C75 C76 1.3900 .
C75 C80 1.3900 .
C76 C77 1.3900 .
C77 C78 1.3900 .
C78 C79 1.3900 .
C79 C80 1.3900 .
Cl1 C81 1.77(4) .
Cl2 C81 1.81(4) .
Cl3 C81 1.68(4) .
B1 F1 1.24(4) .
B1 F4 1.28(5) .
B1 F3 1.33(4) .
B1 F2 1.36(4) .
